data_8000486
loop_
_publ_author_name
'Nie, Xiancheng'
'Su, Hao'
'Wang, Tao'
'Miao, Hui'
'Chen, Biao'
'Zhang, Guoqing'

_publ_section_title
;
 Aromatic Electrophilic Directing for Fluorescence and Room-Temperature
 Phosphorescence Modulation.
;
_journal_issue 12
_journal_name_full 'The journal of physical chemistry letters'
_journal_page_first 3099
_journal_page_last 3105
_journal_paper_doi 10.1021/acs.jpclett.1c00520
_journal_volume 12
_journal_year 2021
_chemical_formula_moiety 'C25 H16 N2'
_chemical_formula_sum 'C25 H16 N2'
_chemical_formula_weight 344.40
_space_group_crystal_system monoclinic
_space_group_IT_number 14
_space_group_name_Hall '-P 2yn'
_space_group_name_H-M_alt 'P 1 21/n 1'
_atom_sites_solution_hydrogens geom
_audit_creation_date 2020-10-23
_audit_creation_method
;
Olex2 1.2
(compiled 2018.05.29 svn.r3508 for OlexSys, GUI svn.r5506)
;
_cell_angle_alpha 90
_cell_angle_beta 106.290(2)
_cell_angle_gamma 90
_cell_formula_units_Z 4
_cell_length_a 9.39192(17)
_cell_length_b 16.7510(3)
_cell_length_c 12.0917(2)
_cell_measurement_reflns_used 3964
_cell_measurement_temperature 291(2)
_cell_measurement_theta_max 69.9200
_cell_measurement_theta_min 4.8930
_cell_volume 1825.95(6)
_computing_molecular_graphics 'Olex2 (Dolomanov et al., 2009)'
_computing_publication_material 'Olex2 (Dolomanov et al., 2009)'
_computing_structure_refinement 'ShelXL (Sheldrick, 2015)'
_diffrn_ambient_temperature 291(2)
_diffrn_measured_fraction_theta_full 0.996
_diffrn_measured_fraction_theta_max 0.976
_diffrn_measurement_device_type 'SuperNova, Dual, Cu at home/near, AtlasS2'
_diffrn_radiation_type CuK\a
_diffrn_radiation_wavelength 1.54184
_diffrn_reflns_av_R_equivalents 0.0183
_diffrn_reflns_av_unetI/netI 0.0217
_diffrn_reflns_Laue_measured_fraction_full 0.996
_diffrn_reflns_Laue_measured_fraction_max 0.976
_diffrn_reflns_limit_h_max 11
_diffrn_reflns_limit_h_min -10
_diffrn_reflns_limit_k_max 20
_diffrn_reflns_limit_k_min -13
_diffrn_reflns_limit_l_max 13
_diffrn_reflns_limit_l_min -14
_diffrn_reflns_number 6920
_diffrn_reflns_point_group_measured_fraction_full 0.996
_diffrn_reflns_point_group_measured_fraction_max 0.976
_diffrn_reflns_theta_full 67.684
_diffrn_reflns_theta_max 70.052
_diffrn_reflns_theta_min 4.635
_exptl_absorpt_coefficient_mu 0.570
_exptl_absorpt_correction_T_max 1.00000
_exptl_absorpt_correction_T_min 0.89277
_exptl_absorpt_correction_type multi-scan
_exptl_absorpt_process_details
;
CrysAlisPro 1.171.40.53 (Rigaku Oxford Diffraction, 2019)
Empirical absorption correction using spherical harmonics,
 implemented in SCALE3 ABSPACK scaling algorithm.
;
_exptl_crystal_density_diffrn 1.253
_exptl_crystal_description block
_exptl_crystal_F_000 720
_exptl_crystal_size_max 0.23
_exptl_crystal_size_mid 0.2
_exptl_crystal_size_min 0.2
_refine_diff_density_max 0.164
_refine_diff_density_min -0.132
_refine_diff_density_rms 0.029
_refine_ls_extinction_coef 0.0039(4)
_refine_ls_extinction_expression Fc^*^=kFc[1+0.001xFc^2^\l^3^/sin(2\q)]^-1/4^
_refine_ls_extinction_method SHELXL
_refine_ls_goodness_of_fit_ref 1.070
_refine_ls_hydrogen_treatment constr
_refine_ls_matrix_type full
_refine_ls_number_parameters 245
_refine_ls_number_reflns 3384
_refine_ls_number_restraints 0
_refine_ls_restrained_S_all 1.070
_refine_ls_R_factor_all 0.0441
_refine_ls_R_factor_gt 0.0376
_refine_ls_shift/su_max 0.000
_refine_ls_shift/su_mean 0.000
_refine_ls_structure_factor_coef Fsqd
_refine_ls_weighting_details 'w=1/[\s^2^(Fo^2^)+(0.0527P)^2^+0.2470P] where P=(Fo^2^+2Fc^2^)/3'
_refine_ls_weighting_scheme calc
_refine_ls_wR_factor_gt 0.1043
_refine_ls_wR_factor_ref 0.1098
_reflns_Friedel_coverage 0.000
_reflns_number_gt 2882
_reflns_number_total 3384
_reflns_threshold_expression 'I > 2\s(I)'
_cod_data_source_file jz1c00520_si_003.cif
_cod_data_source_block xcp
_cod_depositor_comments 'Adding full bibliography for 8000485--8000490.cif.'
_cod_original_cell_volume 1825.94(6)
_cod_database_code 8000486
_shelxl_version_number 2013-4
_shelx_space_group_comment
;
The symmetry employed for this shelxl refinement is uniquely defined
by the following loop, which should always be used as a source of
symmetry information in preference to the above space-group names.
They are only intended as comments.
;
_shelx_estimated_absorpt_t_max 0.894
_shelx_estimated_absorpt_t_min 0.880
_olex2_refinement_description
;
1. Fixed Uiso
 At 1.2 times of:
  All C(H) groups
2.a Aromatic/amide H refined with riding coordinates:
 C9(H9), C11(H11), C12(H12), C8(H8), C23(H23), C5(H5), C20(H20), C6(H6),
 C14(H14), C22(H22), C17(H17), C21(H21), C16(H16), C15(H15), C3(H3), C2(H2)
;
_olex2_submission_special_instructions 'No special instructions were received'

loop_
_space_group_symop_operation_xyz
'x, y, z'
'-x+1/2, y+1/2, -z+1/2'
'-x, -y, -z'
'x-1/2, -y-1/2, z-1/2'

loop_
_atom_site_label
_atom_site_type_symbol
_atom_site_fract_x
_atom_site_fract_y
_atom_site_fract_z
_atom_site_U_iso_or_equiv
_atom_site_adp_type
_atom_site_occupancy
_atom_site_site_symmetry_order
_atom_site_calc_flag
_atom_site_refinement_flags_posn
_atom_site_refinement_flags_adp
_atom_site_refinement_flags_occupancy
_atom_site_disorder_assembly
_atom_site_disorder_group
N1 N 0.61501(12) 0.37461(6) 0.72528(9) 0.0499(3) Uani 1 1 d . . . . .
C7 C 0.59641(13) 0.20415(7) 0.46451(11) 0.0446(3) Uani 1 1 d . . . . .
C10 C 0.60816(13) 0.31792(7) 0.63663(11) 0.0459(3) Uani 1 1 d . . . . .
C4 C 0.59401(13) 0.14112(7) 0.37796(11) 0.0467(3) Uani 1 1 d . . . . .
C24 C 0.61125(13) 0.35692(8) 0.83705(11) 0.0478(3) Uani 1 1 d . . . . .
C19 C 0.63072(13) 0.42802(8) 0.90132(12) 0.0501(3) Uani 1 1 d . . . . .
C13 C 0.63592(13) 0.45667(7) 0.71697(12) 0.0497(3) Uani 1 1 d . . . . .
C9 C 0.71767(14) 0.31550(8) 0.58027(12) 0.0508(3) Uani 1 1 d . . . . .
H9 H 0.7963 0.3514 0.6002 0.061 Uiso 1 1 calc R . . . .
C11 C 0.49175(14) 0.26410(8) 0.60597(12) 0.0510(3) Uani 1 1 d . . . . .
H11 H 0.4168 0.2659 0.6424 0.061 Uiso 1 1 calc R . . . .
C12 C 0.48655(14) 0.20792(8) 0.52169(12) 0.0498(3) Uani 1 1 d . . . . .
H12 H 0.4083 0.1718 0.5025 0.060 Uiso 1 1 calc R . . . .
C8 C 0.71035(14) 0.26010(8) 0.49487(12) 0.0508(3) Uani 1 1 d . . . . .
H8 H 0.7834 0.2600 0.4564 0.061 Uiso 1 1 calc R . . . .
C18 C 0.64432(13) 0.49172(8) 0.82446(12) 0.0507(3) Uani 1 1 d . . . . .
C23 C 0.59571(14) 0.28362(9) 0.88634(13) 0.0557(3) Uani 1 1 d . . . . .
H23 H 0.5820 0.2369 0.8431 0.067 Uiso 1 1 calc R . . . .
C5 C 0.51595(15) 0.07056(8) 0.37770(12) 0.0544(3) Uani 1 1 d . . . . .
H5 H 0.4634 0.0639 0.4318 0.065 Uiso 1 1 calc R . . . .
C20 C 0.63715(15) 0.42493(10) 1.01796(13) 0.0616(4) Uani 1 1 d . . . . .
H20 H 0.6510 0.4713 1.0620 0.074 Uiso 1 1 calc R . . . .
C6 C 0.51404(16) 0.01040(8) 0.30002(13) 0.0581(4) Uani 1 1 d . . . . .
H6 H 0.4601 -0.0359 0.3016 0.070 Uiso 1 1 calc R . . . .
C1 C 0.59239(17) 0.01887(9) 0.21955(12) 0.0585(4) Uani 1 1 d . . . . .
C14 C 0.64595(17) 0.50170(8) 0.62328(13) 0.0606(4) Uani 1 1 d . . . . .
H14 H 0.6412 0.4780 0.5528 0.073 Uiso 1 1 calc R . . . .
C22 C 0.60128(15) 0.28249(10) 1.00162(14) 0.0630(4) Uani 1 1 d . . . . .
H22 H 0.5905 0.2342 1.0364 0.076 Uiso 1 1 calc R . . . .
C17 C 0.66261(15) 0.57407(8) 0.83713(14) 0.0610(4) Uani 1 1 d . . . . .
H17 H 0.6690 0.5983 0.9076 0.073 Uiso 1 1 calc R . . . .
C21 C 0.62268(16) 0.35208(11) 1.06686(14) 0.0675(4) Uani 1 1 d . . . . .
H21 H 0.6273 0.3495 1.1446 0.081 Uiso 1 1 calc R . . . .
C16 C 0.67117(18) 0.61906(9) 0.74418(16) 0.0703(4) Uani 1 1 d . . . . .
H16 H 0.6824 0.6741 0.7519 0.084 Uiso 1 1 calc R . . . .
C15 C 0.66326(19) 0.58339(9) 0.63889(16) 0.0704(4) Uani 1 1 d . . . . .
H15 H 0.6697 0.6152 0.5774 0.084 Uiso 1 1 calc R . . . .
C3 C 0.6717(2) 0.14817(10) 0.29616(14) 0.0732(5) Uani 1 1 d . . . . .
H3 H 0.7254 0.1945 0.2940 0.088 Uiso 1 1 calc R . . . .
N2 N 0.5816(2) -0.09544(10) 0.07468(16) 0.1046(6) Uani 1 1 d . . . . .
C25 C 0.5884(2) -0.04436(10) 0.13847(15) 0.0743(5) Uani 1 1 d . . . . .
C2 C 0.6711(2) 0.08828(10) 0.21834(15) 0.0815(5) Uani 1 1 d . . . . .
H2 H 0.7241 0.0946 0.1645 0.098 Uiso 1 1 calc R . . . .

loop_
_atom_site_aniso_label
_atom_site_aniso_U_11
_atom_site_aniso_U_22
_atom_site_aniso_U_33
_atom_site_aniso_U_23
_atom_site_aniso_U_13
_atom_site_aniso_U_12
N1 0.0567(6) 0.0406(5) 0.0507(6) -0.0058(5) 0.0125(5) -0.0033(5)
C7 0.0442(6) 0.0410(6) 0.0474(7) -0.0006(5) 0.0108(5) -0.0015(5)
C10 0.0470(6) 0.0395(6) 0.0482(7) -0.0031(5) 0.0086(5) -0.0008(5)
C4 0.0465(7) 0.0456(7) 0.0471(7) -0.0016(5) 0.0114(5) -0.0010(5)
C24 0.0384(6) 0.0512(7) 0.0528(7) -0.0038(6) 0.0113(5) 0.0004(5)
C19 0.0367(6) 0.0563(7) 0.0571(8) -0.0095(6) 0.0126(5) 0.0033(5)
C13 0.0451(6) 0.0418(7) 0.0578(8) -0.0054(6) 0.0070(6) -0.0004(5)
C9 0.0478(7) 0.0448(7) 0.0594(8) -0.0050(6) 0.0142(6) -0.0104(5)
C11 0.0430(6) 0.0514(7) 0.0601(8) -0.0087(6) 0.0168(6) -0.0031(5)
C12 0.0413(6) 0.0475(7) 0.0598(8) -0.0098(6) 0.0127(5) -0.0075(5)
C8 0.0498(7) 0.0481(7) 0.0580(8) -0.0040(6) 0.0207(6) -0.0074(5)
C18 0.0399(6) 0.0489(7) 0.0607(8) -0.0110(6) 0.0098(6) 0.0023(5)
C23 0.0472(7) 0.0551(8) 0.0650(9) 0.0001(7) 0.0160(6) -0.0013(6)
C5 0.0527(7) 0.0534(8) 0.0612(8) -0.0115(6) 0.0224(6) -0.0089(6)
C20 0.0482(7) 0.0774(10) 0.0605(9) -0.0146(7) 0.0174(6) 0.0062(7)
C6 0.0566(8) 0.0503(7) 0.0679(9) -0.0122(7) 0.0184(7) -0.0079(6)
C1 0.0682(9) 0.0541(8) 0.0534(8) -0.0087(6) 0.0172(7) 0.0030(6)
C14 0.0675(9) 0.0499(8) 0.0570(8) 0.0003(6) 0.0051(7) -0.0011(6)
C22 0.0480(7) 0.0750(10) 0.0683(9) 0.0112(8) 0.0201(7) 0.0024(7)
C17 0.0527(8) 0.0499(8) 0.0785(10) -0.0174(7) 0.0151(7) 0.0000(6)
C21 0.0524(8) 0.0952(12) 0.0594(9) 0.0037(8) 0.0228(7) 0.0086(8)
C16 0.0689(9) 0.0415(7) 0.0949(12) -0.0082(8) 0.0139(8) -0.0003(6)
C15 0.0757(10) 0.0484(8) 0.0786(11) 0.0085(8) 0.0078(8) -0.0009(7)
C3 0.1017(12) 0.0593(9) 0.0731(10) -0.0131(8) 0.0484(9) -0.0238(8)
N2 0.1383(16) 0.0811(11) 0.1042(13) -0.0381(10) 0.0500(12) 0.0009(10)
C25 0.0923(12) 0.0636(10) 0.0715(10) -0.0142(8) 0.0304(9) 0.0032(8)
C2 0.1186(15) 0.0699(10) 0.0755(11) -0.0143(9) 0.0591(11) -0.0175(10)

loop_
_atom_type_symbol
_atom_type_description
_atom_type_scat_dispersion_real
_atom_type_scat_dispersion_imag
_atom_type_scat_source
C C 0.0181 0.0091 'International Tables Vol C Tables 4.2.6.8 and 6.1.1.4'
H H 0.0000 0.0000 'International Tables Vol C Tables 4.2.6.8 and 6.1.1.4'
N N 0.0311 0.0180 'International Tables Vol C Tables 4.2.6.8 and 6.1.1.4'

loop_
_geom_angle_atom_site_label_1
_geom_angle_atom_site_label_2
_geom_angle_atom_site_label_3
_geom_angle
_geom_angle_site_symmetry_1
_geom_angle_site_symmetry_3
_geom_angle_publ_flag
C24 N1 C10 125.58(11) . . ?
C24 N1 C13 108.75(10) . . ?
C13 N1 C10 125.56(11) . . ?
C12 C7 C4 121.01(11) . . ?
C8 C7 C4 121.60(11) . . ?
C8 C7 C12 117.35(11) . . ?
C9 C10 N1 120.57(11) . . ?
C9 C10 C11 119.26(11) . . ?
C11 C10 N1 120.17(11) . . ?
C5 C4 C7 120.70(11) . . ?
C3 C4 C7 122.36(12) . . ?
C3 C4 C5 116.92(12) . . ?
N1 C24 C19 108.73(11) . . ?
C23 C24 N1 129.62(12) . . ?
C23 C24 C19 121.62(12) . . ?
C24 C19 C18 106.95(11) . . ?
C20 C19 C24 119.29(14) . . ?
C20 C19 C18 133.73(13) . . ?
N1 C13 C18 108.46(12) . . ?
C14 C13 N1 129.63(12) . . ?
C14 C13 C18 121.90(12) . . ?
C10 C9 H9 119.9 . . ?
C8 C9 C10 120.11(11) . . ?
C8 C9 H9 119.9 . . ?
C10 C11 H11 119.9 . . ?
C12 C11 C10 120.27(12) . . ?
C12 C11 H11 119.9 . . ?
C7 C12 H12 119.3 . . ?
C11 C12 C7 121.31(11) . . ?
C11 C12 H12 119.3 . . ?
C7 C8 H8 119.2 . . ?
C9 C8 C7 121.67(12) . . ?
C9 C8 H8 119.2 . . ?
C13 C18 C19 107.08(11) . . ?
C17 C18 C19 133.73(14) . . ?
C17 C18 C13 119.19(14) . . ?
C24 C23 H23 121.1 . . ?
C22 C23 C24 117.79(14) . . ?
C22 C23 H23 121.1 . . ?
C4 C5 H5 119.0 . . ?
C6 C5 C4 122.05(13) . . ?
C6 C5 H5 119.0 . . ?
C19 C20 H20 120.5 . . ?
C21 C20 C19 118.98(14) . . ?
C21 C20 H20 120.5 . . ?
C5 C6 H6 120.0 . . ?
C5 C6 C1 119.90(13) . . ?
C1 C6 H6 120.0 . . ?
C6 C1 C25 119.19(14) . . ?
C2 C1 C6 119.11(13) . . ?
C2 C1 C25 121.70(14) . . ?
C13 C14 H14 121.4 . . ?
C15 C14 C13 117.30(14) . . ?
C15 C14 H14 121.4 . . ?
C23 C22 H22 119.3 . . ?
C23 C22 C21 121.33(15) . . ?
C21 C22 H22 119.3 . . ?
C18 C17 H17 120.4 . . ?
C16 C17 C18 119.13(14) . . ?
C16 C17 H17 120.4 . . ?
C20 C21 C22 120.97(14) . . ?
C20 C21 H21 119.5 . . ?
C22 C21 H21 119.5 . . ?
C17 C16 H16 119.6 . . ?
C17 C16 C15 120.88(14) . . ?
C15 C16 H16 119.6 . . ?
C14 C15 C16 121.60(16) . . ?
C14 C15 H15 119.2 . . ?
C16 C15 H15 119.2 . . ?
C4 C3 H3 119.2 . . ?
C2 C3 C4 121.56(14) . . ?
C2 C3 H3 119.2 . . ?
N2 C25 C1 178.0(2) . . ?
C1 C2 H2 119.8 . . ?
C3 C2 C1 120.47(14) . . ?
C3 C2 H2 119.8 . . ?

loop_
_geom_bond_atom_site_label_1
_geom_bond_atom_site_label_2
_geom_bond_distance
_geom_bond_site_symmetry_2
_geom_bond_publ_flag
N1 C10 1.4199(16) . ?
N1 C24 1.3937(17) . ?
N1 C13 1.3963(17) . ?
C7 C4 1.4823(17) . ?
C7 C12 1.3954(18) . ?
C7 C8 1.3921(17) . ?
C10 C9 1.3846(18) . ?
C10 C11 1.3850(17) . ?
C4 C5 1.3905(18) . ?
C4 C3 1.3890(19) . ?
C24 C19 1.4058(18) . ?
C24 C23 1.3902(19) . ?
C19 C18 1.444(2) . ?
C19 C20 1.396(2) . ?
C13 C18 1.4081(18) . ?
C13 C14 1.386(2) . ?
C9 H9 0.9300 . ?
C9 C8 1.3757(18) . ?
C11 H11 0.9300 . ?
C11 C12 1.3780(18) . ?
C12 H12 0.9300 . ?
C8 H8 0.9300 . ?
C18 C17 1.3932(19) . ?
C23 H23 0.9300 . ?
C23 C22 1.380(2) . ?
C5 H5 0.9300 . ?
C5 C6 1.3743(19) . ?
C20 H20 0.9300 . ?
C20 C21 1.379(2) . ?
C6 H6 0.9300 . ?
C6 C1 1.382(2) . ?
C1 C25 1.437(2) . ?
C1 C2 1.380(2) . ?
C14 H14 0.9300 . ?
C14 C15 1.385(2) . ?
C22 H22 0.9300 . ?
C22 C21 1.390(2) . ?
C17 H17 0.9300 . ?
C17 C16 1.374(2) . ?
C21 H21 0.9300 . ?
C16 H16 0.9300 . ?
C16 C15 1.389(2) . ?
C15 H15 0.9300 . ?
C3 H3 0.9300 . ?
C3 C2 1.374(2) . ?
N2 C25 1.142(2) . ?
C2 H2 0.9300 . ?

loop_
_geom_torsion_atom_site_label_1
_geom_torsion_atom_site_label_2
_geom_torsion_atom_site_label_3
_geom_torsion_atom_site_label_4
_geom_torsion
_geom_torsion_site_symmetry_1
_geom_torsion_site_symmetry_2
_geom_torsion_site_symmetry_3
_geom_torsion_site_symmetry_4
_geom_torsion_publ_flag
N1 C10 C9 C8 179.69(12) . . . . ?
N1 C10 C11 C12 -178.59(12) . . . . ?
N1 C24 C19 C18 1.00(13) . . . . ?
N1 C24 C19 C20 -177.36(11) . . . . ?
N1 C24 C23 C22 177.55(12) . . . . ?
N1 C13 C18 C19 1.10(14) . . . . ?
N1 C13 C18 C17 -178.91(11) . . . . ?
N1 C13 C14 C15 178.38(14) . . . . ?
C7 C4 C5 C6 -178.69(13) . . . . ?
C7 C4 C3 C2 178.39(16) . . . . ?
C10 N1 C24 C19 176.01(11) . . . . ?
C10 N1 C24 C23 -2.3(2) . . . . ?
C10 N1 C13 C18 -176.84(11) . . . . ?
C10 N1 C13 C14 4.1(2) . . . . ?
C10 C9 C8 C7 -1.6(2) . . . . ?
C10 C11 C12 C7 -0.7(2) . . . . ?
C4 C7 C12 C11 177.02(12) . . . . ?
C4 C7 C8 C9 -175.88(12) . . . . ?
C4 C5 C6 C1 0.5(2) . . . . ?
C4 C3 C2 C1 0.0(3) . . . . ?
C24 N1 C10 C9 -124.79(14) . . . . ?
C24 N1 C10 C11 54.92(17) . . . . ?
C24 N1 C13 C18 -0.49(14) . . . . ?
C24 N1 C13 C14 -179.60(13) . . . . ?
C24 C19 C18 C13 -1.29(13) . . . . ?
C24 C19 C18 C17 178.73(14) . . . . ?
C24 C19 C20 C21 -0.65(19) . . . . ?
C24 C23 C22 C21 -0.4(2) . . . . ?
C19 C24 C23 C22 -0.56(19) . . . . ?
C19 C18 C17 C16 -179.66(14) . . . . ?
C19 C20 C21 C22 -0.3(2) . . . . ?
C13 N1 C10 C9 50.96(18) . . . . ?
C13 N1 C10 C11 -129.33(14) . . . . ?
C13 N1 C24 C19 -0.34(14) . . . . ?
C13 N1 C24 C23 -178.64(13) . . . . ?
C13 C18 C17 C16 0.36(19) . . . . ?
C13 C14 C15 C16 0.4(2) . . . . ?
C9 C10 C11 C12 1.1(2) . . . . ?
C11 C10 C9 C8 0.0(2) . . . . ?
C12 C7 C4 C5 -21.37(19) . . . . ?
C12 C7 C4 C3 160.49(15) . . . . ?
C12 C7 C8 C9 2.0(2) . . . . ?
C8 C7 C4 C5 156.42(13) . . . . ?
C8 C7 C4 C3 -21.7(2) . . . . ?
C8 C7 C12 C11 -0.9(2) . . . . ?
C18 C19 C20 C21 -178.49(13) . . . . ?
C18 C13 C14 C15 -0.6(2) . . . . ?
C18 C17 C16 C15 -0.6(2) . . . . ?
C23 C24 C19 C18 179.46(11) . . . . ?
C23 C24 C19 C20 1.10(18) . . . . ?
C23 C22 C21 C20 0.9(2) . . . . ?
C5 C4 C3 C2 0.2(3) . . . . ?
C5 C6 C1 C25 -179.58(15) . . . . ?
C5 C6 C1 C2 -0.3(2) . . . . ?
C20 C19 C18 C13 176.74(13) . . . . ?
C20 C19 C18 C17 -3.2(2) . . . . ?
C6 C1 C2 C3 0.1(3) . . . . ?
C14 C13 C18 C19 -179.71(12) . . . . ?
C14 C13 C18 C17 0.28(19) . . . . ?
C17 C16 C15 C14 0.3(3) . . . . ?
C3 C4 C5 C6 -0.5(2) . . . . ?
C25 C1 C2 C3 179.30(18) . . . . ?
